data_1558188
loop_
_publ_author_name
'Bender, Desiree N.'
'Lough, Alan J.'
'Wylie, R. Stephen'
'Gossage, Robert A.'
'Foucher, Daniel A.'

_publ_section_title
;
 Preparation and DFT Studies of \k2C,N-Hypercoordinated Oxazoline
 Organotins: Monomer Constructs for Stable Polystannanes
;
_journal_issue 5
_journal_name_full Inorganics
_journal_page_first 35
_journal_paper_doi 10.3390/inorganics8050035
_journal_volume 8
_journal_year 2020
_chemical_formula_moiety 'C23 H22 Cl N O Sn'
_chemical_formula_sum 'C23 H22 Cl N O Sn'
_chemical_formula_weight 482.55
_space_group_crystal_system triclinic
_space_group_IT_number 2
_space_group_name_Hall '-P 1'
_space_group_name_H-M_alt 'P -1'
_atom_sites_solution_hydrogens geom
_audit_creation_method SHELXL-2016/6
_cell_angle_alpha 90.942(1)
_cell_angle_beta 91.775(1)
_cell_angle_gamma 91.724(1)
_cell_formula_units_Z 4
_cell_length_a 9.1303(4)
_cell_length_b 9.3020(4)
_cell_length_c 24.2461(11)
_cell_measurement_reflns_used 9750
_cell_measurement_temperature 150(2)
_cell_measurement_theta_max 27.55
_cell_measurement_theta_min 2.33
_cell_volume 2056.99(16)
_computing_cell_refinement APEX2
_computing_data_collection 'APEX2 (Bruker, 2014)'
_computing_data_reduction 'SAINT (Bruker, 2014)'
_computing_molecular_graphics 'PLATON (Spek, 2009)'
_computing_publication_material 'SHELXTL (Sheldrick, 2008)'
_computing_structure_refinement 'SHELXL-2016/6 (Sheldrick, 2016)'
_computing_structure_solution 'SHELXT (Sheldrick, 2015)'
_diffrn_ambient_temperature 150(2)
_diffrn_measured_fraction_theta_full 1.000
_diffrn_measured_fraction_theta_max 0.995
_diffrn_measurement_device_type 'Bruker Kappa APEX-DUO CCD'
_diffrn_measurement_method '\f and \w scans'
_diffrn_radiation_type MoK\a
_diffrn_radiation_wavelength 0.71073
_diffrn_reflns_av_R_equivalents 0.0237
_diffrn_reflns_av_unetI/netI 0.0159
_diffrn_reflns_Laue_measured_fraction_full 1.000
_diffrn_reflns_Laue_measured_fraction_max 0.995
_diffrn_reflns_limit_h_max 11
_diffrn_reflns_limit_h_min -11
_diffrn_reflns_limit_k_max 12
_diffrn_reflns_limit_k_min -12
_diffrn_reflns_limit_l_max 31
_diffrn_reflns_limit_l_min -31
_diffrn_reflns_number 66519
_diffrn_reflns_point_group_measured_fraction_full 1.000
_diffrn_reflns_point_group_measured_fraction_max 0.995
_diffrn_reflns_theta_full 25.242
_diffrn_reflns_theta_max 27.599
_diffrn_reflns_theta_min 0.840
_diffrn_source 'sealed tube with Bruker Triumph monochromator'
_exptl_absorpt_coefficient_mu 1.384
_exptl_absorpt_correction_T_max 0.7456
_exptl_absorpt_correction_T_min 0.6724
_exptl_absorpt_correction_type multi-scan
_exptl_absorpt_process_details 'SADABS (Bruker, 2014)'
_exptl_crystal_colour colourless
_exptl_crystal_density_diffrn 1.558
_exptl_crystal_description plate
_exptl_crystal_F_000 968
_exptl_crystal_size_max 0.250
_exptl_crystal_size_mid 0.150
_exptl_crystal_size_min 0.030
_refine_diff_density_max 0.429
_refine_diff_density_min -0.600
_refine_diff_density_rms 0.058
_refine_ls_extinction_method none
_refine_ls_goodness_of_fit_ref 1.096
_refine_ls_hydrogen_treatment constr
_refine_ls_matrix_type full
_refine_ls_number_parameters 491
_refine_ls_number_reflns 9482
_refine_ls_number_restraints 0
_refine_ls_restrained_S_all 1.096
_refine_ls_R_factor_all 0.0255
_refine_ls_R_factor_gt 0.0205
_refine_ls_shift/su_max 0.002
_refine_ls_shift/su_mean 0.000
_refine_ls_structure_factor_coef Fsqd
_refine_ls_weighting_details 'w=1/[\s^2^(Fo^2^)+(0.0106P)^2^+1.6878P] where P=(Fo^2^+2Fc^2^)/3'
_refine_ls_weighting_scheme calc
_refine_ls_wR_factor_gt 0.0398
_refine_ls_wR_factor_ref 0.0413
_reflns_Friedel_coverage 0.000
_reflns_number_gt 8544
_reflns_number_total 9482
_reflns_threshold_expression 'I > 2\s(I)'
_cod_data_source_file d17148_a_9.cif
_cod_data_source_block d17148_a
_cod_database_code 1558188
_shelx_shelxl_version_number 2016/6
_shelx_space_group_comment
; 
The symmetry employed for this shelxl refinement is uniquely defined 
by the following loop, which should always be used as a source of 
symmetry information in preference to the above space-group names. 
They are only intended as comments. 
;
_shelx_estimated_absorpt_t_min 0.723
_shelx_estimated_absorpt_t_max 0.960

loop_
_space_group_symop_operation_xyz
'x, y, z'
'-x, -y, -z'

loop_
_atom_site_label
_atom_site_type_symbol
_atom_site_fract_x
_atom_site_fract_y
_atom_site_fract_z
_atom_site_U_iso_or_equiv
_atom_site_adp_type
_atom_site_occupancy
_atom_site_site_symmetry_order
_atom_site_calc_flag
_atom_site_refinement_flags_posn
_atom_site_refinement_flags_adp
_atom_site_refinement_flags_occupancy
_atom_site_disorder_assembly
_atom_site_disorder_group
Sn1A Sn 0.71875(2) 0.24137(2) 0.39535(2) 0.01560(3) Uani 1 1 d . . . . .
Cl1A Cl 0.48079(5) 0.35394(5) 0.41242(2) 0.02540(9) Uani 1 1 d . . . . .
O1A O 1.15197(13) 0.10803(15) 0.45750(5) 0.0242(3) Uani 1 1 d . . . . .
N1A N 0.96660(15) 0.14304(15) 0.39633(6) 0.0161(3) Uani 1 1 d . . . . .
C1A C 1.02326(18) 0.16735(18) 0.44474(7) 0.0170(3) Uani 1 1 d . . . . .
C2A C 1.1838(2) 0.0155(2) 0.41032(7) 0.0233(4) Uani 1 1 d . . . . .
H2AA H 1.168098 -0.087184 0.419238 0.028 Uiso 1 1 calc R U . . .
H2AB H 1.286212 0.031261 0.399031 0.028 Uiso 1 1 calc R U . . .
C3A C 1.07457(19) 0.06086(19) 0.36441(7) 0.0198(4) Uani 1 1 d . . . . .
C4A C 1.1495(2) 0.1640(2) 0.32494(8) 0.0301(4) Uani 1 1 d . . . . .
H4AA H 1.075859 0.203097 0.299522 0.045 Uiso 1 1 calc R U . . .
H4AB H 1.221664 0.112141 0.303842 0.045 Uiso 1 1 calc R U . . .
H4AC H 1.199006 0.242903 0.346134 0.045 Uiso 1 1 calc R U . . .
C5A C 0.9997(2) -0.0665(2) 0.33395(8) 0.0301(4) Uani 1 1 d . . . . .
H5AA H 0.931936 -0.031640 0.305390 0.045 Uiso 1 1 calc R U . . .
H5AB H 0.945090 -0.124994 0.360080 0.045 Uiso 1 1 calc R U . . .
H5AC H 1.073751 -0.125074 0.316733 0.045 Uiso 1 1 calc R U . . .
C6A C 0.95595(18) 0.25703(18) 0.48637(7) 0.0170(3) Uani 1 1 d . . . . .
C7A C 1.03051(19) 0.2980(2) 0.53543(7) 0.0218(4) Uani 1 1 d . . . . .
H7AA H 1.125748 0.264024 0.543527 0.026 Uiso 1 1 calc R U . . .
C8A C 0.9639(2) 0.3890(2) 0.57229(7) 0.0242(4) Uani 1 1 d . . . . .
H8AA H 1.014154 0.418411 0.605665 0.029 Uiso 1 1 calc R U . . .
C9A C 0.8248(2) 0.4371(2) 0.56067(7) 0.0229(4) Uani 1 1 d . . . . .
H9AA H 0.779742 0.498911 0.586254 0.028 Uiso 1 1 calc R U . . .
C10A C 0.75012(19) 0.39574(19) 0.51170(7) 0.0195(4) Uani 1 1 d . . . . .
H10A H 0.654329 0.429057 0.504176 0.023 Uiso 1 1 calc R U . . .
C11A C 0.81510(18) 0.30593(18) 0.47380(7) 0.0158(3) Uani 1 1 d . . . . .
C12A C 0.76115(18) 0.36160(18) 0.32314(7) 0.0167(3) Uani 1 1 d . . . . .
C13A C 0.7960(2) 0.2955(2) 0.27359(8) 0.0241(4) Uani 1 1 d . . . . .
H13A H 0.802459 0.193779 0.271690 0.029 Uiso 1 1 calc R U . . .
C14A C 0.8217(2) 0.3756(2) 0.22684(8) 0.0300(4) Uani 1 1 d . . . . .
H14A H 0.843771 0.328447 0.193201 0.036 Uiso 1 1 calc R U . . .
C15A C 0.8151(2) 0.5240(2) 0.22912(9) 0.0328(5) Uani 1 1 d . . . . .
H15A H 0.834956 0.578935 0.197373 0.039 Uiso 1 1 calc R U . . .
C16A C 0.7795(2) 0.5921(2) 0.27795(9) 0.0307(5) Uani 1 1 d . . . . .
H16A H 0.774599 0.693939 0.279640 0.037 Uiso 1 1 calc R U . . .
C17A C 0.75096(19) 0.5118(2) 0.32443(8) 0.0230(4) Uani 1 1 d . . . . .
H17A H 0.724228 0.559186 0.357468 0.028 Uiso 1 1 calc R U . . .
C18A C 0.62477(18) 0.03057(18) 0.38478(7) 0.0175(3) Uani 1 1 d . . . . .
C19A C 0.6237(2) -0.0619(2) 0.42923(8) 0.0270(4) Uani 1 1 d . . . . .
H19A H 0.670467 -0.032315 0.463261 0.032 Uiso 1 1 calc R U . . .
C20A C 0.5548(2) -0.1971(2) 0.42448(10) 0.0339(5) Uani 1 1 d . . . . .
H20A H 0.554354 -0.259207 0.455195 0.041 Uiso 1 1 calc R U . . .
C21A C 0.4871(2) -0.2411(2) 0.37506(9) 0.0321(5) Uani 1 1 d . . . . .
H21A H 0.440758 -0.333803 0.371708 0.039 Uiso 1 1 calc R U . . .
C22A C 0.4866(2) -0.1505(2) 0.33054(9) 0.0312(5) Uani 1 1 d . . . . .
H22A H 0.439473 -0.180637 0.296632 0.037 Uiso 1 1 calc R U . . .
C23A C 0.5553(2) -0.0146(2) 0.33536(7) 0.0235(4) Uani 1 1 d . . . . .
H23A H 0.554597 0.047485 0.304647 0.028 Uiso 1 1 calc R U . . .
Sn1B Sn 0.23618(2) 0.78963(2) 0.11013(2) 0.01622(3) Uani 1 1 d . . . . .
Cl1B Cl -0.01815(5) 0.68882(5) 0.09384(2) 0.02562(10) Uani 1 1 d . . . . .
O1B O 0.66666(14) 0.91515(15) 0.04768(5) 0.0247(3) Uani 1 1 d . . . . .
N1B N 0.49058(15) 0.88114(15) 0.10957(6) 0.0171(3) Uani 1 1 d . . . . .
C1B C 0.53851(18) 0.85380(18) 0.06137(7) 0.0170(3) Uani 1 1 d . . . . .
C2B C 0.7088(2) 1.0139(2) 0.09308(8) 0.0243(4) Uani 1 1 d . . . . .
H2BA H 0.696166 1.114950 0.082114 0.029 Uiso 1 1 calc R U . . .
H2BB H 0.812318 1.001552 0.104969 0.029 Uiso 1 1 calc R U . . .
C3B C 0.60434(19) 0.9731(2) 0.13976(7) 0.0208(4) Uani 1 1 d . . . . .
C4B C 0.6815(2) 0.8821(2) 0.18293(8) 0.0307(4) Uani 1 1 d . . . . .
H4BA H 0.609905 0.846234 0.209092 0.046 Uiso 1 1 calc R U . . .
H4BB H 0.757417 0.941054 0.202782 0.046 Uiso 1 1 calc R U . . .
H4BC H 0.726711 0.800639 0.164662 0.046 Uiso 1 1 calc R U . . .
C5B C 0.5355(2) 1.1033(2) 0.16613(8) 0.0299(4) Uani 1 1 d . . . . .
H5BA H 0.473554 1.071882 0.196228 0.045 Uiso 1 1 calc R U . . .
H5BB H 0.475636 1.152078 0.138354 0.045 Uiso 1 1 calc R U . . .
H5BC H 0.612984 1.169801 0.180803 0.045 Uiso 1 1 calc R U . . .
C6B C 0.46078(19) 0.75665(18) 0.02123(7) 0.0178(3) Uani 1 1 d . . . . .
C7B C 0.5273(2) 0.7106(2) -0.02641(7) 0.0228(4) Uani 1 1 d . . . . .
H7BA H 0.623061 0.744906 -0.034642 0.027 Uiso 1 1 calc R U . . .
C8B C 0.4516(2) 0.6140(2) -0.06173(8) 0.0272(4) Uani 1 1 d . . . . .
H8BA H 0.496129 0.580831 -0.094285 0.033 Uiso 1 1 calc R U . . .
C9B C 0.3115(2) 0.5655(2) -0.04981(8) 0.0275(4) Uani 1 1 d . . . . .
H9BA H 0.260312 0.499382 -0.074306 0.033 Uiso 1 1 calc R U . . .
C10B C 0.2448(2) 0.61294(19) -0.00206(7) 0.0217(4) Uani 1 1 d . . . . .
H10B H 0.148347 0.579495 0.005649 0.026 Uiso 1 1 calc R U . . .
C11B C 0.31909(18) 0.70912(18) 0.03431(7) 0.0167(3) Uani 1 1 d . . . . .
C12B C 0.27693(18) 0.67275(18) 0.18371(7) 0.0169(3) Uani 1 1 d . . . . .
C13B C 0.1709(2) 0.6614(2) 0.22372(8) 0.0251(4) Uani 1 1 d . . . . .
H13B H 0.083036 0.712934 0.219662 0.030 Uiso 1 1 calc R U . . .
C14B C 0.1923(2) 0.5755(2) 0.26947(8) 0.0309(5) Uani 1 1 d . . . . .
H14B H 0.120181 0.570071 0.296836 0.037 Uiso 1 1 calc R U . . .
C15B C 0.3186(2) 0.4978(2) 0.27515(8) 0.0288(4) Uani 1 1 d . . . . .
H15B H 0.333125 0.438928 0.306374 0.035 Uiso 1 1 calc R U . . .
C16B C 0.4236(2) 0.5060(2) 0.23536(8) 0.0260(4) Uani 1 1 d . . . . .
H16B H 0.509502 0.451263 0.238865 0.031 Uiso 1 1 calc R U . . .
C17B C 0.40354(19) 0.59421(19) 0.19026(7) 0.0208(4) Uani 1 1 d . . . . .
H17B H 0.477194 0.601066 0.163525 0.025 Uiso 1 1 calc R U . . .
C18B C 0.16605(18) 1.00512(18) 0.11297(7) 0.0179(3) Uani 1 1 d . . . . .
C19B C 0.1266(2) 1.0711(2) 0.06385(8) 0.0233(4) Uani 1 1 d . . . . .
H19B H 0.127269 1.017779 0.030101 0.028 Uiso 1 1 calc R U . . .
C20B C 0.0861(2) 1.2139(2) 0.06351(9) 0.0334(5) Uani 1 1 d . . . . .
H20B H 0.058574 1.257366 0.029718 0.040 Uiso 1 1 calc R U . . .
C21B C 0.0860(2) 1.2926(2) 0.11235(11) 0.0401(6) Uani 1 1 d . . . . .
H21B H 0.059725 1.390612 0.112181 0.048 Uiso 1 1 calc R U . . .
C22B C 0.1242(3) 1.2279(2) 0.16147(10) 0.0405(6) Uani 1 1 d . . . . .
H22B H 0.124352 1.281817 0.195093 0.049 Uiso 1 1 calc R U . . .
C23B C 0.1624(2) 1.0851(2) 0.16186(8) 0.0305(4) Uani 1 1 d . . . . .
H23B H 0.186345 1.041182 0.195920 0.037 Uiso 1 1 calc R U . . .

loop_
_atom_site_aniso_label
_atom_site_aniso_U_11
_atom_site_aniso_U_22
_atom_site_aniso_U_33
_atom_site_aniso_U_23
_atom_site_aniso_U_13
_atom_site_aniso_U_12
Sn1A 0.01614(6) 0.01601(6) 0.01449(6) 0.00080(4) -0.00202(4) -0.00008(4)
Cl1A 0.0195(2) 0.0302(2) 0.0268(2) -0.00072(18) -0.00214(17) 0.00817(18)
O1A 0.0186(6) 0.0358(8) 0.0186(6) -0.0015(5) -0.0023(5) 0.0105(5)
N1A 0.0142(7) 0.0169(7) 0.0174(7) 0.0013(6) 0.0008(5) 0.0003(5)
C1A 0.0132(8) 0.0195(9) 0.0185(8) 0.0051(7) 0.0010(6) -0.0008(6)
C2A 0.0210(9) 0.0290(10) 0.0204(9) -0.0005(7) 0.0017(7) 0.0092(8)
C3A 0.0180(8) 0.0231(9) 0.0188(9) 0.0004(7) 0.0027(7) 0.0048(7)
C4A 0.0250(10) 0.0426(12) 0.0233(10) 0.0091(9) 0.0053(8) 0.0015(9)
C5A 0.0345(11) 0.0265(10) 0.0292(10) -0.0084(8) -0.0047(8) 0.0076(8)
C6A 0.0173(8) 0.0187(8) 0.0151(8) 0.0028(6) 0.0021(6) -0.0019(7)
C7A 0.0179(8) 0.0290(10) 0.0183(9) 0.0018(7) -0.0019(7) -0.0006(7)
C8A 0.0237(9) 0.0300(10) 0.0183(9) -0.0031(7) -0.0031(7) -0.0057(8)
C9A 0.0255(9) 0.0227(9) 0.0205(9) -0.0047(7) 0.0029(7) -0.0009(7)
C10A 0.0179(8) 0.0207(9) 0.0199(9) 0.0000(7) 0.0006(7) 0.0005(7)
C11A 0.0175(8) 0.0160(8) 0.0139(8) 0.0018(6) 0.0000(6) -0.0029(6)
C12A 0.0153(8) 0.0192(9) 0.0153(8) 0.0045(7) -0.0045(6) -0.0017(7)
C13A 0.0212(9) 0.0269(10) 0.0241(9) 0.0021(8) -0.0009(7) 0.0024(8)
C14A 0.0210(9) 0.0476(13) 0.0218(10) 0.0041(9) 0.0015(7) 0.0018(9)
C15A 0.0225(10) 0.0450(13) 0.0310(11) 0.0204(10) -0.0023(8) -0.0056(9)
C16A 0.0268(10) 0.0253(10) 0.0393(12) 0.0127(9) -0.0090(9) -0.0054(8)
C17A 0.0200(9) 0.0232(9) 0.0255(9) 0.0015(7) -0.0055(7) -0.0001(7)
C18A 0.0131(8) 0.0170(8) 0.0225(9) -0.0004(7) 0.0008(6) 0.0012(6)
C19A 0.0243(10) 0.0277(10) 0.0284(10) 0.0063(8) -0.0068(8) -0.0021(8)
C20A 0.0310(11) 0.0255(11) 0.0454(13) 0.0159(9) -0.0010(9) -0.0020(8)
C21A 0.0281(10) 0.0189(10) 0.0495(13) -0.0037(9) 0.0082(9) -0.0045(8)
C22A 0.0319(11) 0.0313(11) 0.0297(11) -0.0126(9) 0.0054(8) -0.0091(9)
C23A 0.0262(9) 0.0258(10) 0.0183(9) -0.0012(7) 0.0037(7) -0.0042(8)
Sn1B 0.01653(6) 0.01631(6) 0.01603(6) 0.00177(4) 0.00185(4) 0.00198(4)
Cl1B 0.0171(2) 0.0275(2) 0.0322(2) 0.00391(19) -0.00006(17) -0.00266(17)
O1B 0.0202(6) 0.0315(7) 0.0222(7) -0.0019(6) 0.0049(5) -0.0064(5)
N1B 0.0168(7) 0.0168(7) 0.0178(7) 0.0009(6) 0.0002(6) -0.0010(6)
C1B 0.0162(8) 0.0169(8) 0.0182(8) 0.0038(7) 0.0001(6) 0.0019(6)
C2B 0.0215(9) 0.0259(10) 0.0250(9) -0.0008(8) -0.0009(7) -0.0051(7)
C3B 0.0207(9) 0.0226(9) 0.0186(9) 0.0008(7) -0.0023(7) -0.0040(7)
C4B 0.0317(11) 0.0356(11) 0.0243(10) 0.0055(8) -0.0073(8) -0.0027(9)
C5B 0.0333(11) 0.0264(10) 0.0298(11) -0.0054(8) 0.0021(8) -0.0038(8)
C6B 0.0205(8) 0.0168(8) 0.0165(8) 0.0016(7) 0.0007(7) 0.0027(7)
C7B 0.0242(9) 0.0237(9) 0.0208(9) -0.0003(7) 0.0039(7) 0.0028(7)
C8B 0.0375(11) 0.0241(10) 0.0205(9) -0.0043(8) 0.0048(8) 0.0064(8)
C9B 0.0369(11) 0.0211(10) 0.0238(10) -0.0058(8) -0.0049(8) 0.0009(8)
C10B 0.0228(9) 0.0180(9) 0.0240(9) 0.0000(7) -0.0022(7) 0.0020(7)
C11B 0.0196(8) 0.0146(8) 0.0160(8) 0.0018(6) -0.0007(6) 0.0035(6)
C12B 0.0175(8) 0.0174(8) 0.0154(8) 0.0018(6) -0.0008(6) -0.0022(7)
C13B 0.0211(9) 0.0294(10) 0.0252(10) 0.0030(8) 0.0039(7) 0.0025(8)
C14B 0.0295(10) 0.0405(12) 0.0226(10) 0.0072(9) 0.0043(8) -0.0062(9)
C15B 0.0347(11) 0.0269(10) 0.0238(10) 0.0093(8) -0.0079(8) -0.0092(8)
C16B 0.0242(9) 0.0201(9) 0.0332(11) 0.0037(8) -0.0080(8) -0.0010(7)
C17B 0.0203(9) 0.0192(9) 0.0228(9) -0.0008(7) 0.0013(7) -0.0001(7)
C18B 0.0143(8) 0.0178(8) 0.0218(9) 0.0009(7) 0.0032(6) 0.0021(6)
C19B 0.0216(9) 0.0275(10) 0.0214(9) 0.0050(7) 0.0048(7) 0.0033(7)
C20B 0.0272(10) 0.0322(11) 0.0421(12) 0.0188(10) 0.0081(9) 0.0082(9)
C21B 0.0337(12) 0.0214(11) 0.0664(16) 0.0024(10) 0.0106(11) 0.0103(9)
C22B 0.0397(13) 0.0360(12) 0.0459(14) -0.0180(10) 0.0000(10) 0.0139(10)
C23B 0.0341(11) 0.0333(11) 0.0246(10) -0.0041(8) -0.0009(8) 0.0133(9)

loop_
_atom_type_symbol
_atom_type_description
_atom_type_scat_dispersion_real
_atom_type_scat_dispersion_imag
_atom_type_scat_source
C C 0.0033 0.0016 'International Tables Vol C Tables 4.2.6.8 and 6.1.1.4'
H H 0.0000 0.0000 'International Tables Vol C Tables 4.2.6.8 and 6.1.1.4'
N N 0.0061 0.0033 'International Tables Vol C Tables 4.2.6.8 and 6.1.1.4'
O O 0.0106 0.0060 'International Tables Vol C Tables 4.2.6.8 and 6.1.1.4'
Cl Cl 0.1484 0.1585 'International Tables Vol C Tables 4.2.6.8 and 6.1.1.4'
Sn Sn -0.6537 1.4246 'International Tables Vol C Tables 4.2.6.8 and 6.1.1.4'

loop_
_geom_angle_atom_site_label_1
_geom_angle_atom_site_label_2
_geom_angle_atom_site_label_3
_geom_angle
_geom_angle_site_symmetry_1
_geom_angle_site_symmetry_3
_geom_angle_publ_flag
C18A Sn1A C12A 117.90(7) . . ?
C18A Sn1A C11A 119.38(6) . . ?
C12A Sn1A C11A 120.96(6) . . ?
C18A Sn1A N1A 90.31(6) . . ?
C12A Sn1A N1A 91.72(6) . . ?
C11A Sn1A N1A 75.01(6) . . ?
C18A Sn1A Cl1A 94.18(5) . . ?
C12A Sn1A Cl1A 94.70(5) . . ?
C11A Sn1A Cl1A 94.36(5) . . ?
N1A Sn1A Cl1A 169.33(3) . . ?
C1A O1A C2A 105.68(13) . . ?
C1A N1A C3A 107.39(14) . . ?
C1A N1A Sn1A 107.03(11) . . ?
C3A N1A Sn1A 145.49(11) . . ?
N1A C1A O1A 118.02(15) . . ?
N1A C1A C6A 123.48(15) . . ?
O1A C1A C6A 118.49(15) . . ?
O1A C2A C3A 104.31(13) . . ?
O1A C2A H2AA 110.9 . . ?
C3A C2A H2AA 110.9 . . ?
O1A C2A H2AB 110.9 . . ?
C3A C2A H2AB 110.9 . . ?
H2AA C2A H2AB 108.9 . . ?
N1A C3A C5A 110.78(14) . . ?
N1A C3A C4A 108.26(15) . . ?
C5A C3A C4A 111.87(16) . . ?
N1A C3A C2A 101.97(13) . . ?
C5A C3A C2A 112.94(16) . . ?
C4A C3A C2A 110.51(15) . . ?
C3A C4A H4AA 109.5 . . ?
C3A C4A H4AB 109.5 . . ?
H4AA C4A H4AB 109.5 . . ?
C3A C4A H4AC 109.5 . . ?
H4AA C4A H4AC 109.5 . . ?
H4AB C4A H4AC 109.5 . . ?
C3A C5A H5AA 109.5 . . ?
C3A C5A H5AB 109.5 . . ?
H5AA C5A H5AB 109.5 . . ?
C3A C5A H5AC 109.5 . . ?
H5AA C5A H5AC 109.5 . . ?
H5AB C5A H5AC 109.5 . . ?
C7A C6A C11A 121.17(16) . . ?
C7A C6A C1A 121.66(16) . . ?
C11A C6A C1A 117.10(15) . . ?
C8A C7A C6A 119.16(17) . . ?
C8A C7A H7AA 120.4 . . ?
C6A C7A H7AA 120.4 . . ?
C9A C8A C7A 120.31(17) . . ?
C9A C8A H8AA 119.8 . . ?
C7A C8A H8AA 119.8 . . ?
C8A C9A C10A 120.49(17) . . ?
C8A C9A H9AA 119.8 . . ?
C10A C9A H9AA 119.8 . . ?
C11A C10A C9A 120.32(16) . . ?
C11A C10A H10A 119.8 . . ?
C9A C10A H10A 119.8 . . ?
C10A C11A C6A 118.53(15) . . ?
C10A C11A Sn1A 124.63(13) . . ?
C6A C11A Sn1A 116.79(12) . . ?
C13A C12A C17A 118.05(16) . . ?
C13A C12A Sn1A 121.99(13) . . ?
C17A C12A Sn1A 119.94(13) . . ?
C14A C13A C12A 121.10(18) . . ?
C14A C13A H13A 119.4 . . ?
C12A C13A H13A 119.4 . . ?
C15A C14A C13A 120.20(19) . . ?
C15A C14A H14A 119.9 . . ?
C13A C14A H14A 119.9 . . ?
C14A C15A C16A 119.67(18) . . ?
C14A C15A H15A 120.2 . . ?
C16A C15A H15A 120.2 . . ?
C15A C16A C17A 120.17(19) . . ?
C15A C16A H16A 119.9 . . ?
C17A C16A H16A 119.9 . . ?
C16A C17A C12A 120.77(18) . . ?
C16A C17A H17A 119.6 . . ?
C12A C17A H17A 119.6 . . ?
C19A C18A C23A 118.71(17) . . ?
C19A C18A Sn1A 119.53(13) . . ?
C23A C18A Sn1A 121.62(13) . . ?
C18A C19A C20A 120.77(18) . . ?
C18A C19A H19A 119.6 . . ?
C20A C19A H19A 119.6 . . ?
C21A C20A C19A 119.96(19) . . ?
C21A C20A H20A 120.0 . . ?
C19A C20A H20A 120.0 . . ?
C22A C21A C20A 120.07(18) . . ?
C22A C21A H21A 120.0 . . ?
C20A C21A H21A 120.0 . . ?
C21A C22A C23A 119.97(19) . . ?
C21A C22A H22A 120.0 . . ?
C23A C22A H22A 120.0 . . ?
C18A C23A C22A 120.52(18) . . ?
C18A C23A H23A 119.7 . . ?
C22A C23A H23A 119.7 . . ?
C18B Sn1B C12B 121.43(7) . . ?
C18B Sn1B C11B 118.19(6) . . ?
C12B Sn1B C11B 118.53(6) . . ?
C18B Sn1B N1B 89.02(6) . . ?
C12B Sn1B N1B 91.89(6) . . ?
C11B Sn1B N1B 75.24(6) . . ?
C18B Sn1B Cl1B 93.10(5) . . ?
C12B Sn1B Cl1B 94.97(5) . . ?
C11B Sn1B Cl1B 95.55(5) . . ?
N1B Sn1B Cl1B 170.40(4) . . ?
C1B O1B C2B 105.73(13) . . ?
C1B N1B C3B 107.45(14) . . ?
C1B N1B Sn1B 107.06(11) . . ?
C3B N1B Sn1B 144.67(11) . . ?
N1B C1B O1B 118.17(15) . . ?
N1B C1B C6B 123.05(15) . . ?
O1B C1B C6B 118.76(15) . . ?
O1B C2B C3B 104.63(14) . . ?
O1B C2B H2BA 110.8 . . ?
C3B C2B H2BA 110.8 . . ?
O1B C2B H2BB 110.8 . . ?
C3B C2B H2BB 110.8 . . ?
H2BA C2B H2BB 108.9 . . ?
N1B C3B C5B 110.63(15) . . ?
N1B C3B C4B 108.65(15) . . ?
C5B C3B C4B 111.36(16) . . ?
N1B C3B C2B 101.91(13) . . ?
C5B C3B C2B 112.83(16) . . ?
C4B C3B C2B 111.01(16) . . ?
C3B C4B H4BA 109.5 . . ?
C3B C4B H4BB 109.5 . . ?
H4BA C4B H4BB 109.5 . . ?
C3B C4B H4BC 109.5 . . ?
H4BA C4B H4BC 109.5 . . ?
H4BB C4B H4BC 109.5 . . ?
C3B C5B H5BA 109.5 . . ?
C3B C5B H5BB 109.5 . . ?
H5BA C5B H5BB 109.5 . . ?
C3B C5B H5BC 109.5 . . ?
H5BA C5B H5BC 109.5 . . ?
H5BB C5B H5BC 109.5 . . ?
C7B C6B C11B 121.93(16) . . ?
C7B C6B C1B 121.19(16) . . ?
C11B C6B C1B 116.85(15) . . ?
C8B C7B C6B 118.92(17) . . ?
C8B C7B H7BA 120.5 . . ?
C6B C7B H7BA 120.5 . . ?
C9B C8B C7B 120.30(17) . . ?
C9B C8B H8BA 119.8 . . ?
C7B C8B H8BA 119.8 . . ?
C8B C9B C10B 120.51(17) . . ?
C8B C9B H9BA 119.7 . . ?
C10B C9B H9BA 119.7 . . ?
C11B C10B C9B 120.24(17) . . ?
C11B C10B H10B 119.9 . . ?
C9B C10B H10B 119.9 . . ?
C10B C11B C6B 118.10(16) . . ?
C10B C11B Sn1B 125.37(13) . . ?
C6B C11B Sn1B 116.52(12) . . ?
C17B C12B C13B 118.40(16) . . ?
C17B C12B Sn1B 120.62(13) . . ?
C13B C12B Sn1B 120.67(13) . . ?
C14B C13B C12B 120.72(18) . . ?
C14B C13B H13B 119.6 . . ?
C12B C13B H13B 119.6 . . ?
C15B C14B C13B 120.02(18) . . ?
C15B C14B H14B 120.0 . . ?
C13B C14B H14B 120.0 . . ?
C16B C15B C14B 119.95(18) . . ?
C16B C15B H15B 120.0 . . ?
C14B C15B H15B 120.0 . . ?
C15B C16B C17B 119.98(18) . . ?
C15B C16B H16B 120.0 . . ?
C17B C16B H16B 120.0 . . ?
C16B C17B C12B 120.91(17) . . ?
C16B C17B H17B 119.5 . . ?
C12B C17B H17B 119.5 . . ?
C23B C18B C19B 118.37(17) . . ?
C23B C18B Sn1B 122.68(14) . . ?
C19B C18B Sn1B 118.91(13) . . ?
C20B C19B C18B 120.86(18) . . ?
C20B C19B H19B 119.6 . . ?
C18B C19B H19B 119.6 . . ?
C21B C20B C19B 120.0(2) . . ?
C21B C20B H20B 120.0 . . ?
C19B C20B H20B 120.0 . . ?
C20B C21B C22B 119.7(2) . . ?
C20B C21B H21B 120.2 . . ?
C22B C21B H21B 120.2 . . ?
C23B C22B C21B 120.3(2) . . ?
C23B C22B H22B 119.9 . . ?
C21B C22B H22B 119.9 . . ?
C22B C23B C18B 120.8(2) . . ?
C22B C23B H23B 119.6 . . ?
C18B C23B H23B 119.6 . . ?

loop_
_geom_bond_atom_site_label_1
_geom_bond_atom_site_label_2
_geom_bond_distance
_geom_bond_site_symmetry_2
_geom_bond_publ_flag
Sn1A C18A 2.1250(17) . ?
Sn1A C12A 2.1322(16) . ?
Sn1A C11A 2.1401(16) . ?
Sn1A N1A 2.4658(14) . ?
Sn1A Cl1A 2.4832(5) . ?
O1A C1A 1.343(2) . ?
O1A C2A 1.462(2) . ?
N1A C1A 1.282(2) . ?
N1A C3A 1.493(2) . ?
C1A C6A 1.461(2) . ?
C2A C3A 1.544(2) . ?
C2A H2AA 0.9900 . ?
C2A H2AB 0.9900 . ?
C3A C5A 1.519(3) . ?
C3A C4A 1.528(3) . ?
C4A H4AA 0.9800 . ?
C4A H4AB 0.9800 . ?
C4A H4AC 0.9800 . ?
C5A H5AA 0.9800 . ?
C5A H5AB 0.9800 . ?
C5A H5AC 0.9800 . ?
C6A C7A 1.394(2) . ?
C6A C11A 1.403(2) . ?
C7A C8A 1.388(3) . ?
C7A H7AA 0.9500 . ?
C8A C9A 1.381(3) . ?
C8A H8AA 0.9500 . ?
C9A C10A 1.394(2) . ?
C9A H9AA 0.9500 . ?
C10A C11A 1.390(2) . ?
C10A H10A 0.9500 . ?
C12A C13A 1.391(3) . ?
C12A C17A 1.403(2) . ?
C13A C14A 1.389(3) . ?
C13A H13A 0.9500 . ?
C14A C15A 1.383(3) . ?
C14A H14A 0.9500 . ?
C15A C16A 1.386(3) . ?
C15A H15A 0.9500 . ?
C16A C17A 1.389(3) . ?
C16A H16A 0.9500 . ?
C17A H17A 0.9500 . ?
C18A C19A 1.390(3) . ?
C18A C23A 1.391(2) . ?
C19A C20A 1.391(3) . ?
C19A H19A 0.9500 . ?
C20A C21A 1.382(3) . ?
C20A H20A 0.9500 . ?
C21A C22A 1.380(3) . ?
C21A H21A 0.9500 . ?
C22A C23A 1.396(3) . ?
C22A H22A 0.9500 . ?
C23A H23A 0.9500 . ?
Sn1B C18B 2.1232(17) . ?
Sn1B C12B 2.1330(17) . ?
Sn1B C11B 2.1422(17) . ?
Sn1B N1B 2.4502(14) . ?
Sn1B Cl1B 2.4955(5) . ?
O1B C1B 1.340(2) . ?
O1B C2B 1.457(2) . ?
N1B C1B 1.285(2) . ?
N1B C3B 1.492(2) . ?
C1B C6B 1.469(2) . ?
C2B C3B 1.547(2) . ?
C2B H2BA 0.9900 . ?
C2B H2BB 0.9900 . ?
C3B C5B 1.522(3) . ?
C3B C4B 1.526(3) . ?
C4B H4BA 0.9800 . ?
C4B H4BB 0.9800 . ?
C4B H4BC 0.9800 . ?
C5B H5BA 0.9800 . ?
C5B H5BB 0.9800 . ?
C5B H5BC 0.9800 . ?
C6B C7B 1.389(2) . ?
C6B C11B 1.402(2) . ?
C7B C8B 1.386(3) . ?
C7B H7BA 0.9500 . ?
C8B C9B 1.385(3) . ?
C8B H8BA 0.9500 . ?
C9B C10B 1.396(3) . ?
C9B H9BA 0.9500 . ?
C10B C11B 1.392(2) . ?
C10B H10B 0.9500 . ?
C12B C17B 1.392(2) . ?
C12B C13B 1.395(2) . ?
C13B C14B 1.390(3) . ?
C13B H13B 0.9500 . ?
C14B C15B 1.383(3) . ?
C14B H14B 0.9500 . ?
C15B C16B 1.383(3) . ?
C15B H15B 0.9500 . ?
C16B C17B 1.389(3) . ?
C16B H16B 0.9500 . ?
C17B H17B 0.9500 . ?
C18B C23B 1.391(3) . ?
C18B C19B 1.391(2) . ?
C19B C20B 1.389(3) . ?
C19B H19B 0.9500 . ?
C20B C21B 1.382(3) . ?
C20B H20B 0.9500 . ?
C21B C22B 1.383(3) . ?
C21B H21B 0.9500 . ?
C22B C23B 1.383(3) . ?
C22B H22B 0.9500 . ?
C23B H23B 0.9500 . ?

loop_
_geom_torsion_atom_site_label_1
_geom_torsion_atom_site_label_2
_geom_torsion_atom_site_label_3
_geom_torsion_atom_site_label_4
_geom_torsion
_geom_torsion_site_symmetry_1
_geom_torsion_site_symmetry_2
_geom_torsion_site_symmetry_3
_geom_torsion_site_symmetry_4
_geom_torsion_publ_flag
C3A N1A C1A O1A -5.4(2) . . . . ?
Sn1A N1A C1A O1A 172.06(12) . . . . ?
C3A N1A C1A C6A 174.04(15) . . . . ?
Sn1A N1A C1A C6A -8.55(19) . . . . ?
C2A O1A C1A N1A -5.6(2) . . . . ?
C2A O1A C1A C6A 174.93(15) . . . . ?
C1A O1A C2A C3A 13.44(18) . . . . ?
C1A N1A C3A C5A 133.53(16) . . . . ?
Sn1A N1A C3A C5A -42.1(3) . . . . ?
C1A N1A C3A C4A -103.46(17) . . . . ?
Sn1A N1A C3A C4A 80.9(2) . . . . ?
C1A N1A C3A C2A 13.10(18) . . . . ?
Sn1A N1A C3A C2A -162.52(15) . . . . ?
O1A C2A C3A N1A -15.81(17) . . . . ?
O1A C2A C3A C5A -134.72(16) . . . . ?
O1A C2A C3A C4A 99.11(17) . . . . ?
N1A C1A C6A C7A -170.49(17) . . . . ?
O1A C1A C6A C7A 8.9(2) . . . . ?
N1A C1A C6A C11A 6.6(3) . . . . ?
O1A C1A C6A C11A -173.96(15) . . . . ?
C11A C6A C7A C8A -0.1(3) . . . . ?
C1A C6A C7A C8A 176.88(16) . . . . ?
C6A C7A C8A C9A 0.6(3) . . . . ?
C7A C8A C9A C10A -0.4(3) . . . . ?
C8A C9A C10A C11A -0.3(3) . . . . ?
C9A C10A C11A C6A 0.8(3) . . . . ?
C9A C10A C11A Sn1A -176.94(13) . . . . ?
C7A C6A C11A C10A -0.6(3) . . . . ?
C1A C6A C11A C10A -177.72(15) . . . . ?
C7A C6A C11A Sn1A 177.33(13) . . . . ?
C1A C6A C11A Sn1A 0.2(2) . . . . ?
C17A C12A C13A C14A 0.7(3) . . . . ?
Sn1A C12A C13A C14A 179.27(14) . . . . ?
C12A C13A C14A C15A 1.0(3) . . . . ?
C13A C14A C15A C16A -1.5(3) . . . . ?
C14A C15A C16A C17A 0.2(3) . . . . ?
C15A C16A C17A C12A 1.6(3) . . . . ?
C13A C12A C17A C16A -2.0(3) . . . . ?
Sn1A C12A C17A C16A 179.40(13) . . . . ?
C23A C18A C19A C20A 0.2(3) . . . . ?
Sn1A C18A C19A C20A 175.94(15) . . . . ?
C18A C19A C20A C21A 0.3(3) . . . . ?
C19A C20A C21A C22A -0.5(3) . . . . ?
C20A C21A C22A C23A 0.4(3) . . . . ?
C19A C18A C23A C22A -0.3(3) . . . . ?
Sn1A C18A C23A C22A -176.04(14) . . . . ?
C21A C22A C23A C18A 0.1(3) . . . . ?
C3B N1B C1B O1B -3.6(2) . . . . ?
Sn1B N1B C1B O1B 168.69(12) . . . . ?
C3B N1B C1B C6B 175.23(15) . . . . ?
Sn1B N1B C1B C6B -12.48(19) . . . . ?
C2B O1B C1B N1B -6.2(2) . . . . ?
C2B O1B C1B C6B 174.90(15) . . . . ?
C1B O1B C2B C3B 12.61(18) . . . . ?
C1B N1B C3B C5B 131.21(16) . . . . ?
Sn1B N1B C3B C5B -36.0(3) . . . . ?
C1B N1B C3B C4B -106.25(17) . . . . ?
Sn1B N1B C3B C4B 86.6(2) . . . . ?
C1B N1B C3B C2B 11.00(18) . . . . ?
Sn1B N1B C3B C2B -156.18(15) . . . . ?
O1B C2B C3B N1B -14.11(18) . . . . ?
O1B C2B C3B C5B -132.77(16) . . . . ?
O1B C2B C3B C4B 101.43(17) . . . . ?
N1B C1B C6B C7B -168.88(17) . . . . ?
O1B C1B C6B C7B 9.9(2) . . . . ?
N1B C1B C6B C11B 9.0(3) . . . . ?
O1B C1B C6B C11B -172.22(15) . . . . ?
C11B C6B C7B C8B -0.6(3) . . . . ?
C1B C6B C7B C8B 177.15(17) . . . . ?
C6B C7B C8B C9B 0.6(3) . . . . ?
C7B C8B C9B C10B -0.2(3) . . . . ?
C8B C9B C10B C11B -0.4(3) . . . . ?
C9B C10B C11B C6B 0.4(3) . . . . ?
C9B C10B C11B Sn1B -178.58(13) . . . . ?
C7B C6B C11B C10B 0.0(3) . . . . ?
C1B C6B C11B C10B -177.78(15) . . . . ?
C7B C6B C11B Sn1B 179.15(13) . . . . ?
C1B C6B C11B Sn1B 1.3(2) . . . . ?
C17B C12B C13B C14B 1.0(3) . . . . ?
Sn1B C12B C13B C14B 174.59(15) . . . . ?
C12B C13B C14B C15B -1.3(3) . . . . ?
C13B C14B C15B C16B 0.1(3) . . . . ?
C14B C15B C16B C17B 1.2(3) . . . . ?
C15B C16B C17B C12B -1.5(3) . . . . ?
C13B C12B C17B C16B 0.4(3) . . . . ?
Sn1B C12B C17B C16B -173.23(13) . . . . ?
C23B C18B C19B C20B 0.8(3) . . . . ?
Sn1B C18B C19B C20B -177.19(14) . . . . ?
C18B C19B C20B C21B 0.5(3) . . . . ?
C19B C20B C21B C22B -0.9(3) . . . . ?
C20B C21B C22B C23B -0.1(3) . . . . ?
C21B C22B C23B C18B 1.4(3) . . . . ?
C19B C18B C23B C22B -1.7(3) . . . . ?
Sn1B C18B C23B C22B 176.13(16) . . . . ?
